data_1530755
loop_
_publ_author_name
'Sheviren, A.A.'
'Muradyan, L.A.'
'Egorov-Tismenko, Yu.K.'
'Simonov, V.I.'
'Simonov, M.A.'
'Belov, N.V.'

_publ_section_title
;
 The deformation electronic density in lithium borate Li3 B5 O8 (O H)2
;
_journal_name_full 'Doklady Akademii Nauk SSSR'
_journal_page_first 111
_journal_page_last 114
_journal_volume 257
_journal_year 1981
_chemical_formula_sum 'B5 H2 Li3 O10'
_chemical_name_systematic 'Li3 (B5 O8 (O H)2)'
_space_group_IT_number 92
_symmetry_space_group_name_Hall 'P 4abw 2nw'
_symmetry_space_group_name_H-M 'P 41 21 2'
_cell_angle_alpha 90
_cell_angle_beta 90
_cell_angle_gamma 90
_cell_formula_units_Z 4
_cell_length_a 6.848
_cell_length_b 6.848
_cell_length_c 14.564
_cell_volume 682.980
_citation_journal_id_ASTM DANKAS
_cod_data_source_file Sheviren_DANKAS_1981_1028.cif
_cod_data_source_block H2B5Li3O10
_cod_original_cell_volume 682.9803
_cod_original_formula_sum 'H2 B5 Li3 O10'
_cod_database_code 1530755

loop_
_symmetry_equiv_pos_as_xyz
x,y,z
-y+1/2,x+1/2,z+1/4
-x,-y,z+1/2
y+1/2,-x+1/2,z+3/4
x+1/2,-y+1/2,-z+3/4
y,x,-z
-x+1/2,y+1/2,-z+1/4
-y,-x,-z+1/2

loop_
_atom_site_label
_atom_site_type_symbol
_atom_site_fract_x
_atom_site_fract_y
_atom_site_fract_z
_atom_site_occupancy
_atom_site_U_iso_or_equiv
B2 B+3 0.0066 0.2534 0.10688 1 0.0
O3 O-2 0.4603 0.2337 0.23786 1 0.0
H1 H+1 0.377 -0.015 0.482 1 0.0
O1 O-2 0.1449 0.0954 0.26959 1 0.0
O4 O-2 0.3241 0.3731 0.41789 1 0.0
B3 B+3 0.5625 0.5625 0 1 0.0
O2 O-2 0.1917 0.45 0.27081 1 0.0
Li2 Li+1 0.3038 0.3038 0 1 0.0
B1 B+3 0.2479 0.2606 0.22741 1 0.0
O5 O-2 0.1975 0.2796 0.12945 1 0.0
Li1 Li+1 0.1354 0.1504 0.4069 1 0.0
